data_1542320
loop_
_publ_author_name
'Wong, Janice L.'
'Higgins, Robert F.'
'Bhowmick, Indrani'
'Cao, David Xi'
'Szigethy, G\'eza'
'Ziller, Joseph W.'
'Shores, Matthew P.'
'Heyduk, Alan F.'

_publ_section_title
;
 Bimetallic iron--iron and iron--zinc complexes of the redox-active ONO
 pincer ligand
;
_journal_issue 2
_journal_name_full 'Chem. Sci.'
_journal_page_first 1594
_journal_paper_doi 10.1039/C5SC03006D
_journal_volume 7
_journal_year 2016
_chemical_formula_sum 'C85 H121.5 Fe2 N3.5 O6'
_chemical_formula_weight 1400.06
_chemical_name_systematic
; 
 ? 
;
_space_group_IT_number 14
_symmetry_cell_setting monoclinic
_symmetry_space_group_name_Hall '-P 2ybc'
_symmetry_space_group_name_H-M 'P 1 21/c 1'
_atom_sites_solution_hydrogens geom
_atom_sites_solution_primary direct
_atom_sites_solution_secondary difmap
_audit_creation_method SHELXL-97
_audit_update_record
;
2015-08-07 deposited with the CCDC.
2015-11-27 downloaded from the CCDC.
;
_cell_angle_alpha 90.00
_cell_angle_beta 104.1755(9)
_cell_angle_gamma 90.00
_cell_formula_units_Z 4
_cell_length_a 15.5180(10)
_cell_length_b 20.0893(13)
_cell_length_c 26.9179(18)
_cell_measurement_reflns_used 9973
_cell_measurement_temperature 88(2)
_cell_measurement_theta_max 25.45
_cell_measurement_theta_min 2.17
_cell_volume 8136.0(9)
_computing_cell_refinement 'Bruker SMART APEX2/SAINT'
_computing_data_collection 'Bruker SMART APEX2'
_computing_data_reduction 'Bruker SAINT'
_computing_molecular_graphics 'Bruker SHELXTL'
_computing_publication_material 'Bruker SHELXTL'
_computing_structure_refinement 'SHELXL-97 (Sheldrick, 2008)'
_computing_structure_solution 'SHELXS-97 (Sheldrick, 2008)'
_diffrn_ambient_temperature 88(2)
_diffrn_measured_fraction_theta_full 0.999
_diffrn_measured_fraction_theta_max 0.999
_diffrn_measurement_device_type 'Bruker SMART APEX-II CCD'
_diffrn_measurement_method 'phi and omega'
_diffrn_radiation_monochromator graphite
_diffrn_radiation_source 'fine-focus sealed tube'
_diffrn_radiation_type MoK\a
_diffrn_radiation_wavelength 0.71073
_diffrn_reflns_av_R_equivalents 0.0534
_diffrn_reflns_av_sigmaI/netI 0.0407
_diffrn_reflns_limit_h_max 19
_diffrn_reflns_limit_h_min -19
_diffrn_reflns_limit_k_max 25
_diffrn_reflns_limit_k_min -25
_diffrn_reflns_limit_l_max 33
_diffrn_reflns_limit_l_min -33
_diffrn_reflns_number 87960
_diffrn_reflns_theta_full 26.40
_diffrn_reflns_theta_max 26.40
_diffrn_reflns_theta_min 1.69
_exptl_absorpt_coefficient_mu 0.408
_exptl_absorpt_correction_T_max 0.9736
_exptl_absorpt_correction_T_min 0.8864
_exptl_absorpt_correction_type numerical
_exptl_crystal_colour purple
_exptl_crystal_density_diffrn 1.143
_exptl_crystal_density_meas ?
_exptl_crystal_density_method 'not measured'
_exptl_crystal_description plate
_exptl_crystal_F_000 3024
_exptl_crystal_size_max 0.30
_exptl_crystal_size_mid 0.20
_exptl_crystal_size_min 0.07
_refine_diff_density_max 1.054
_refine_diff_density_min -0.381
_refine_diff_density_rms 0.057
_refine_ls_extinction_method none
_refine_ls_goodness_of_fit_ref 1.013
_refine_ls_hydrogen_treatment constr
_refine_ls_matrix_type full
_refine_ls_number_parameters 916
_refine_ls_number_reflns 16658
_refine_ls_number_restraints 0
_refine_ls_restrained_S_all 1.013
_refine_ls_R_factor_all 0.0625
_refine_ls_R_factor_gt 0.0412
_refine_ls_shift/su_max 0.001
_refine_ls_shift/su_mean 0.000
_refine_ls_structure_factor_coef Fsqd
_refine_ls_weighting_details 'calc w=1/[\s^2^(Fo^2^)+(0.0423P)^2^+6.9956P] where P=(Fo^2^+2Fc^2^)/3'
_refine_ls_weighting_scheme calc
_refine_ls_wR_factor_gt 0.0951
_refine_ls_wR_factor_ref 0.1059
_reflns_number_gt 12735
_reflns_number_total 16658
_reflns_threshold_expression >2sigma(I)
_cod_data_source_file c5sc03006d2.cif
_cod_data_source_block afh319
_cod_depositor_comments
;
The following automatic conversions were performed:

'_symmetry_cell_setting' value 'Monoclinic' changed to 'monoclinic'
according to
/usr/data/users/saulius/crontab/automatic-downloads/rss-feeds/RSC/lib/dictionaries/cif_core.dic
dictionary named 'cif_core.dic' version 2.4.2 from 2011-04-26.

'_exptl_absorpt_correction_type' value 'Numerical' changed to
'numerical' according to
/usr/data/users/saulius/crontab/automatic-downloads/rss-feeds/RSC/lib/dictionaries/cif_core.dic
dictionary named 'cif_core.dic' version 2.4.2 from 2011-04-26.

'_exptl_crystal_density_meas' value 'none' was changed to '?' - the
value is perceived as not measured.

Automatic conversion script
Id: cif_fix_values 4268 2015-11-12 08:31:59Z antanas 
;
_cod_original_sg_symbol_H-M P2(1)/c
_cod_original_formula_sum 'C85 H121.50 Fe2 N3.50 O6'
_cod_database_code 1542320

loop_
_symmetry_equiv_pos_as_xyz
'x, y, z'
'-x, y+1/2, -z+1/2'
'-x, -y, -z'
'x, -y-1/2, z-1/2'

loop_
_atom_site_label
_atom_site_type_symbol
_atom_site_fract_x
_atom_site_fract_y
_atom_site_fract_z
_atom_site_U_iso_or_equiv
_atom_site_adp_type
_atom_site_occupancy
_atom_site_symmetry_multiplicity
_atom_site_calc_flag
_atom_site_refinement_flags
_atom_site_disorder_assembly
_atom_site_disorder_group
Fe1 Fe 0.222785(18) 0.786468(14) 0.030569(11) 0.01449(7) Uani 1 1 d . . .
Fe2 Fe 0.209892(18) 0.723422(14) -0.075001(11) 0.01350(7) Uani 1 1 d . . .
O1 O 0.34114(9) 0.81837(7) 0.06068(5) 0.0202(3) Uani 1 1 d . . .
O2 O 0.09818(9) 0.77176(7) 0.02549(5) 0.0180(3) Uani 1 1 d . . .
O3 O 0.15787(9) 0.63552(7) -0.09318(5) 0.0161(3) Uani 1 1 d . . .
O4 O 0.19962(9) 0.81923(7) -0.04061(5) 0.0155(3) Uani 1 1 d . . .
O5 O 0.23059(9) 0.76945(7) -0.13685(5) 0.0178(3) Uani 1 1 d . . .
O6 O 0.25187(9) 0.69869(7) 0.00560(5) 0.0149(3) Uani 1 1 d . . .
N1 N 0.21086(11) 0.81597(8) 0.10239(6) 0.0154(4) Uani 1 1 d . . .
N2 N 0.07916(11) 0.74702(8) -0.09894(6) 0.0140(3) Uani 1 1 d . . .
N3 N 0.34354(11) 0.72316(8) -0.06009(6) 0.0152(3) Uani 1 1 d . . .
C1 C 0.12938(13) 0.80463(10) 0.11198(8) 0.0159(4) Uani 1 1 d . . .
C2 C 0.06823(13) 0.77949(10) 0.06665(8) 0.0169(4) Uani 1 1 d . . .
C3 C -0.02062(13) 0.76319(10) 0.06744(8) 0.0181(4) Uani 1 1 d . . .
C4 C -0.04396(14) 0.77218(11) 0.11311(8) 0.0207(4) Uani 1 1 d . . .
H4A H -0.1031 0.7617 0.1142 0.025 Uiso 1 1 calc R . .
C5 C 0.01444(14) 0.79609(10) 0.15849(8) 0.0180(4) Uani 1 1 d . . .
C6 C 0.10011(14) 0.81181(10) 0.15761(8) 0.0172(4) Uani 1 1 d . . .
H6A H 0.1402 0.8277 0.1879 0.021 Uiso 1 1 calc R . .
C7 C -0.08509(14) 0.73689(12) 0.01893(8) 0.0228(5) Uani 1 1 d . . .
C8 C -0.04826(16) 0.67167(12) 0.00197(9) 0.0271(5) Uani 1 1 d . . .
H8A H 0.0086 0.6806 -0.0065 0.041 Uiso 1 1 calc R . .
H8B H -0.0907 0.6539 -0.0283 0.041 Uiso 1 1 calc R . .
H8C H -0.0393 0.6391 0.0299 0.041 Uiso 1 1 calc R . .
C9 C -0.09766(14) 0.79003(12) -0.02354(8) 0.0248(5) Uani 1 1 d . . .
H9A H -0.0404 0.7991 -0.0315 0.037 Uiso 1 1 calc R . .
H9B H -0.1205 0.8311 -0.0118 0.037 Uiso 1 1 calc R . .
H9C H -0.1400 0.7738 -0.0543 0.037 Uiso 1 1 calc R . .
C10 C -0.17645(15) 0.72157(14) 0.02853(9) 0.0340(6) Uani 1 1 d . . .
H10A H -0.1699 0.6885 0.0560 0.051 Uiso 1 1 calc R . .
H10B H -0.2158 0.7039 -0.0029 0.051 Uiso 1 1 calc R . .
H10C H -0.2021 0.7625 0.0386 0.051 Uiso 1 1 calc R . .
C11 C -0.02172(15) 0.80232(11) 0.20648(8) 0.0212(5) Uani 1 1 d . . .
C12 C -0.04949(18) 0.73299(12) 0.22151(10) 0.0322(6) Uani 1 1 d . . .
H12A H 0.0023 0.7034 0.2289 0.048 Uiso 1 1 calc R . .
H12B H -0.0954 0.7146 0.1932 0.048 Uiso 1 1 calc R . .
H12C H -0.0730 0.7369 0.2520 0.048 Uiso 1 1 calc R . .
C13 C 0.04678(15) 0.83091(12) 0.25272(8) 0.0257(5) Uani 1 1 d . . .
H13A H 0.0983 0.8012 0.2617 0.039 Uiso 1 1 calc R . .
H13B H 0.0198 0.8349 0.2819 0.039 Uiso 1 1 calc R . .
H13C H 0.0659 0.8749 0.2440 0.039 Uiso 1 1 calc R . .
C14 C -0.10329(15) 0.84865(12) 0.19517(9) 0.0287(5) Uani 1 1 d . . .
H14A H -0.1499 0.8297 0.1674 0.043 Uiso 1 1 calc R . .
H14B H -0.0862 0.8925 0.1849 0.043 Uiso 1 1 calc R . .
H14C H -0.1257 0.8532 0.2260 0.043 Uiso 1 1 calc R . .
C15 C 0.28829(13) 0.84004(10) 0.13390(8) 0.0179(4) Uani 1 1 d . . .
C16 C 0.35936(13) 0.84006(10) 0.10837(8) 0.0180(4) Uani 1 1 d . . .
C17 C 0.44557(14) 0.86236(11) 0.13453(9) 0.0224(5) Uani 1 1 d . . .
C18 C 0.45555(15) 0.88332(13) 0.18455(9) 0.0313(6) Uani 1 1 d . . .
H18A H 0.5125 0.8987 0.2026 0.038 Uiso 1 1 calc R . .
C19 C 0.38670(15) 0.88356(14) 0.21086(9) 0.0340(6) Uani 1 1 d . . .
C20 C 0.30374(14) 0.86258(12) 0.18473(8) 0.0254(5) Uani 1 1 d . . .
H20A H 0.2562 0.8633 0.2012 0.030 Uiso 1 1 calc R . .
C21 C 0.52323(14) 0.86077(12) 0.10826(9) 0.0262(5) Uani 1 1 d . . .
C22 C 0.54256(16) 0.78817(13) 0.09632(10) 0.0345(6) Uani 1 1 d . . .
H22A H 0.5613 0.7631 0.1284 0.052 Uiso 1 1 calc R . .
H22B H 0.5900 0.7871 0.0781 0.052 Uiso 1 1 calc R . .
H22C H 0.4887 0.7680 0.0749 0.052 Uiso 1 1 calc R . .
C23 C 0.60869(16) 0.89013(15) 0.14295(11) 0.0420(7) Uani 1 1 d . . .
H23A H 0.6270 0.8632 0.1741 0.063 Uiso 1 1 calc R . .
H23B H 0.5974 0.9359 0.1522 0.063 Uiso 1 1 calc R . .
H23C H 0.6560 0.8900 0.1246 0.063 Uiso 1 1 calc R . .
C24 C 0.50095(17) 0.90065(14) 0.05834(10) 0.0355(6) Uani 1 1 d . . .
H24A H 0.4503 0.8801 0.0342 0.053 Uiso 1 1 calc R . .
H24B H 0.5525 0.9010 0.0434 0.053 Uiso 1 1 calc R . .
H24C H 0.4857 0.9464 0.0655 0.053 Uiso 1 1 calc R . .
C25 C 0.40723(18) 0.9070(2) 0.26687(11) 0.0642(11) Uani 1 1 d . . .
C26 C 0.32389(18) 0.9068(2) 0.28822(11) 0.0700(12) Uani 1 1 d . . .
H26A H 0.2790 0.9365 0.2676 0.105 Uiso 1 1 calc R . .
H26B H 0.3397 0.9222 0.3238 0.105 Uiso 1 1 calc R . .
H26C H 0.3000 0.8615 0.2868 0.105 Uiso 1 1 calc R . .
C27 C 0.4428(3) 0.9783(3) 0.26997(17) 0.115(2) Uani 1 1 d . . .
H27A H 0.4973 0.9794 0.2578 0.172 Uiso 1 1 calc R . .
H27B H 0.4556 0.9937 0.3056 0.172 Uiso 1 1 calc R . .
H27C H 0.3981 1.0074 0.2485 0.172 Uiso 1 1 calc R . .
C28 C 0.4753(2) 0.8594(3) 0.30006(12) 0.107(2) Uani 1 1 d . . .
H28A H 0.5279 0.8564 0.2861 0.160 Uiso 1 1 calc R . .
H28B H 0.4487 0.8151 0.3000 0.160 Uiso 1 1 calc R . .
H28C H 0.4927 0.8763 0.3352 0.160 Uiso 1 1 calc R . .
C29 C 0.02404(13) 0.69549(10) -0.11616(7) 0.0141(4) Uani 1 1 d . . .
C30 C 0.07195(13) 0.63313(10) -0.11190(7) 0.0145(4) Uani 1 1 d . . .
C31 C 0.02441(14) 0.57296(10) -0.12786(8) 0.0171(4) Uani 1 1 d . . .
C32 C -0.06623(14) 0.57797(10) -0.14727(8) 0.0194(4) Uani 1 1 d . . .
H32A H -0.0981 0.5383 -0.1588 0.023 Uiso 1 1 calc R . .
C33 C -0.11543(13) 0.63843(10) -0.15123(8) 0.0170(4) Uani 1 1 d . . .
C34 C -0.06981(13) 0.69613(10) -0.13520(7) 0.0153(4) Uani 1 1 d . . .
H34A H -0.1013 0.7369 -0.1368 0.018 Uiso 1 1 calc R . .
C35 C 0.07341(14) 0.50617(10) -0.12348(8) 0.0212(5) Uani 1 1 d . . .
C36 C 0.01030(16) 0.44780(11) -0.14326(10) 0.0325(6) Uani 1 1 d . . .
H36A H -0.0182 0.4546 -0.1796 0.049 Uiso 1 1 calc R . .
H36B H -0.0353 0.4454 -0.1237 0.049 Uiso 1 1 calc R . .
H36C H 0.0442 0.4061 -0.1390 0.049 Uiso 1 1 calc R . .
C37 C 0.14386(15) 0.50849(11) -0.15479(9) 0.0266(5) Uani 1 1 d . . .
H37A H 0.1152 0.5189 -0.1906 0.040 Uiso 1 1 calc R . .
H37B H 0.1735 0.4652 -0.1529 0.040 Uiso 1 1 calc R . .
H37C H 0.1878 0.5429 -0.1408 0.040 Uiso 1 1 calc R . .
C38 C 0.11844(15) 0.49289(11) -0.06674(9) 0.0248(5) Uani 1 1 d . . .
H38A H 0.1618 0.5281 -0.0538 0.037 Uiso 1 1 calc R . .
H38B H 0.1488 0.4498 -0.0635 0.037 Uiso 1 1 calc R . .
H38C H 0.0734 0.4923 -0.0468 0.037 Uiso 1 1 calc R . .
C39 C -0.21726(14) 0.63863(11) -0.16985(8) 0.0204(5) Uani 1 1 d . . .
C40 C -0.25647(15) 0.63084(13) -0.12308(9) 0.0309(6) Uani 1 1 d . . .
H40A H -0.2344 0.5896 -0.1050 0.046 Uiso 1 1 calc R . .
H40B H -0.3215 0.6291 -0.1344 0.046 Uiso 1 1 calc R . .
H40C H -0.2386 0.6688 -0.1000 0.046 Uiso 1 1 calc R . .
C41 C -0.25105(15) 0.70361(12) -0.19817(11) 0.0331(6) Uani 1 1 d . . .
H41A H -0.2220 0.7103 -0.2263 0.050 Uiso 1 1 calc R . .
H41B H -0.2372 0.7411 -0.1742 0.050 Uiso 1 1 calc R . .
H41C H -0.3155 0.7008 -0.2121 0.050 Uiso 1 1 calc R . .
C42 C -0.25107(14) 0.58146(11) -0.20734(8) 0.0235(5) Uani 1 1 d . . .
H42A H -0.2233 0.5843 -0.2363 0.035 Uiso 1 1 calc R . .
H42B H -0.3158 0.5848 -0.2200 0.035 Uiso 1 1 calc R . .
H42C H -0.2358 0.5388 -0.1897 0.035 Uiso 1 1 calc R . .
C43 C 0.06157(13) 0.81469(10) -0.10170(7) 0.0142(4) Uani 1 1 d . . .
C44 C 0.13007(13) 0.85336(10) -0.06971(7) 0.0154(4) Uani 1 1 d . . .
C45 C 0.12482(14) 0.92344(10) -0.07124(8) 0.0188(4) Uani 1 1 d . . .
C46 C 0.04831(14) 0.95106(10) -0.10262(8) 0.0195(4) Uani 1 1 d . . .
H46A H 0.0421 0.9981 -0.1024 0.023 Uiso 1 1 calc R . .
C47 C -0.02021(13) 0.91413(10) -0.13453(8) 0.0169(4) Uani 1 1 d . . .
C48 C -0.01137(13) 0.84582(10) -0.13465(8) 0.0160(4) Uani 1 1 d . . .
H48A H -0.0550 0.8197 -0.1572 0.019 Uiso 1 1 calc R . .
C49 C 0.19938(15) 0.96799(11) -0.03984(9) 0.0238(5) Uani 1 1 d . . .
C50 C 0.18433(18) 1.04185(12) -0.05544(11) 0.0395(7) Uani 1 1 d . . .
H50A H 0.1296 1.0577 -0.0474 0.059 Uiso 1 1 calc R . .
H50B H 0.1792 1.0463 -0.0923 0.059 Uiso 1 1 calc R . .
H50C H 0.2347 1.0684 -0.0365 0.059 Uiso 1 1 calc R . .
C51 C 0.19887(19) 0.96252(13) 0.01680(9) 0.0368(6) Uani 1 1 d . . .
H51A H 0.2116 0.9165 0.0283 0.055 Uiso 1 1 calc R . .
H51B H 0.1403 0.9755 0.0212 0.055 Uiso 1 1 calc R . .
H51C H 0.2443 0.9921 0.0371 0.055 Uiso 1 1 calc R . .
C52 C 0.29046(16) 0.94840(12) -0.04807(10) 0.0326(6) Uani 1 1 d . . .
H52A H 0.3038 0.9022 -0.0371 0.049 Uiso 1 1 calc R . .
H52B H 0.3362 0.9779 -0.0279 0.049 Uiso 1 1 calc R . .
H52C H 0.2895 0.9526 -0.0845 0.049 Uiso 1 1 calc R . .
C53 C -0.10194(14) 0.94947(10) -0.16754(8) 0.0193(4) Uani 1 1 d . . .
C54 C -0.07393(17) 1.00795(13) -0.19611(10) 0.0351(6) Uani 1 1 d . . .
H54A H -0.0431 1.0411 -0.1714 0.053 Uiso 1 1 calc R . .
H54B H -0.1267 1.0282 -0.2186 0.053 Uiso 1 1 calc R . .
H54C H -0.0340 0.9921 -0.2167 0.053 Uiso 1 1 calc R . .
C55 C -0.15992(18) 0.90314(13) -0.20742(11) 0.0395(7) Uani 1 1 d . . .
H55A H -0.1247 0.8855 -0.2301 0.059 Uiso 1 1 calc R . .
H55B H -0.2107 0.9281 -0.2277 0.059 Uiso 1 1 calc R . .
H55C H -0.1814 0.8662 -0.1899 0.059 Uiso 1 1 calc R . .
C56 C -0.15829(17) 0.97576(15) -0.13222(10) 0.0402(7) Uani 1 1 d . . .
H56A H -0.1233 1.0077 -0.1079 0.060 Uiso 1 1 calc R . .
H56B H -0.1761 0.9385 -0.1134 0.060 Uiso 1 1 calc R . .
H56C H -0.2114 0.9978 -0.1528 0.060 Uiso 1 1 calc R . .
C57 C 0.37871(13) 0.76459(10) -0.08932(8) 0.0162(4) Uani 1 1 d . . .
C58 C 0.31151(13) 0.78991(10) -0.13228(8) 0.0163(4) Uani 1 1 d . . .
C59 C 0.33587(14) 0.83632(10) -0.16678(8) 0.0172(4) Uani 1 1 d . . .
C60 C 0.42362(14) 0.85507(10) -0.15602(8) 0.0195(4) Uani 1 1 d . . .
H60A H 0.4408 0.8857 -0.1787 0.023 Uiso 1 1 calc R . .
C61 C 0.49099(14) 0.83204(10) -0.11326(8) 0.0189(4) Uani 1 1 d . . .
C62 C 0.46814(14) 0.78741(10) -0.08030(8) 0.0186(4) Uani 1 1 d . . .
H62A H 0.5118 0.7717 -0.0515 0.022 Uiso 1 1 calc R . .
C63 C 0.26627(15) 0.86278(11) -0.21310(8) 0.0213(5) Uani 1 1 d . . .
C64 C 0.18935(16) 0.89770(13) -0.19637(9) 0.0319(6) Uani 1 1 d . . .
H64A H 0.1620 0.8665 -0.1768 0.048 Uiso 1 1 calc R . .
H64B H 0.1447 0.9125 -0.2268 0.048 Uiso 1 1 calc R . .
H64C H 0.2125 0.9363 -0.1749 0.048 Uiso 1 1 calc R . .
C65 C 0.30606(16) 0.91365(11) -0.24355(9) 0.0260(5) Uani 1 1 d . . .
H65A H 0.3541 0.8927 -0.2558 0.039 Uiso 1 1 calc R . .
H65B H 0.3297 0.9515 -0.2214 0.039 Uiso 1 1 calc R . .
H65C H 0.2598 0.9292 -0.2729 0.039 Uiso 1 1 calc R . .
C66 C 0.23047(17) 0.80412(12) -0.24869(9) 0.0303(6) Uani 1 1 d . . .
H66A H 0.2791 0.7842 -0.2609 0.045 Uiso 1 1 calc R . .
H66B H 0.1843 0.8200 -0.2780 0.045 Uiso 1 1 calc R . .
H66C H 0.2051 0.7707 -0.2299 0.045 Uiso 1 1 calc R . .
C67 C 0.58543(14) 0.85888(11) -0.10596(9) 0.0247(5) Uani 1 1 d . . .
C68 C 0.6191(2) 0.8410(2) -0.15326(14) 0.0643(10) Uani 1 1 d . . .
H68A H 0.5808 0.8620 -0.1836 0.096 Uiso 1 1 calc R . .
H68B H 0.6177 0.7926 -0.1578 0.096 Uiso 1 1 calc R . .
H68C H 0.6801 0.8571 -0.1487 0.096 Uiso 1 1 calc R . .
C69 C 0.64973(17) 0.82941(16) -0.05906(13) 0.0516(8) Uani 1 1 d . . .
H69A H 0.6302 0.8411 -0.0282 0.077 Uiso 1 1 calc R . .
H69B H 0.7094 0.8473 -0.0564 0.077 Uiso 1 1 calc R . .
H69C H 0.6509 0.7809 -0.0624 0.077 Uiso 1 1 calc R . .
C70 C 0.5847(2) 0.93410(14) -0.10000(14) 0.0556(9) Uani 1 1 d . . .
H70A H 0.5659 0.9455 -0.0689 0.083 Uiso 1 1 calc R . .
H70B H 0.5433 0.9537 -0.1298 0.083 Uiso 1 1 calc R . .
H70C H 0.6446 0.9516 -0.0975 0.083 Uiso 1 1 calc R . .
C71 C 0.38814(13) 0.68542(10) -0.01814(8) 0.0156(4) Uani 1 1 d . . .
C72 C 0.33436(13) 0.67012(10) 0.01592(8) 0.0152(4) Uani 1 1 d . . .
C73 C 0.36579(13) 0.62578(10) 0.05671(8) 0.0167(4) Uani 1 1 d . . .
C74 C 0.45270(14) 0.60262(10) 0.06329(8) 0.0186(4) Uani 1 1 d . . .
H74A H 0.4763 0.5749 0.0920 0.022 Uiso 1 1 calc R . .
C75 C 0.50756(13) 0.61746(10) 0.03035(8) 0.0183(4) Uani 1 1 d . . .
C76 C 0.47337(13) 0.65846(10) -0.01110(8) 0.0171(4) Uani 1 1 d . . .
H76A H 0.5079 0.6683 -0.0349 0.021 Uiso 1 1 calc R . .
C77 C 0.30685(14) 0.60093(11) 0.09119(8) 0.0196(4) Uani 1 1 d . . .
C78 C 0.22505(15) 0.56544(12) 0.05800(9) 0.0274(5) Uani 1 1 d . . .
H78A H 0.2443 0.5272 0.0409 0.041 Uiso 1 1 calc R . .
H78B H 0.1918 0.5964 0.0322 0.041 Uiso 1 1 calc R . .
H78C H 0.1868 0.5500 0.0798 0.041 Uiso 1 1 calc R . .
C79 C 0.35634(15) 0.55104(11) 0.13122(8) 0.0246(5) Uani 1 1 d . . .
H79A H 0.3756 0.5130 0.1139 0.037 Uiso 1 1 calc R . .
H79B H 0.3166 0.5355 0.1521 0.037 Uiso 1 1 calc R . .
H79C H 0.4084 0.5727 0.1534 0.037 Uiso 1 1 calc R . .
C80 C 0.27542(18) 0.65873(12) 0.11970(9) 0.0324(6) Uani 1 1 d . . .
H80A H 0.2330 0.6862 0.0952 0.049 Uiso 1 1 calc R . .
H80B H 0.3266 0.6859 0.1366 0.049 Uiso 1 1 calc R . .
H80C H 0.2466 0.6409 0.1454 0.049 Uiso 1 1 calc R . .
C81 C 0.60257(14) 0.58936(11) 0.04129(8) 0.0208(5) Uani 1 1 d . . .
C82 C 0.63962(15) 0.59157(13) -0.00635(9) 0.0297(5) Uani 1 1 d . . .
H82A H 0.6420 0.6379 -0.0174 0.045 Uiso 1 1 calc R . .
H82B H 0.6010 0.5658 -0.0339 0.045 Uiso 1 1 calc R . .
H82C H 0.6996 0.5725 0.0018 0.045 Uiso 1 1 calc R . .
C83 C 0.66186(14) 0.63169(12) 0.08363(9) 0.0272(5) Uani 1 1 d . . .
H83A H 0.6616 0.6779 0.0720 0.041 Uiso 1 1 calc R . .
H83B H 0.7227 0.6144 0.0914 0.041 Uiso 1 1 calc R . .
H83C H 0.6391 0.6298 0.1145 0.041 Uiso 1 1 calc R . .
C84 C 0.60652(15) 0.51669(12) 0.05977(10) 0.0320(6) Uani 1 1 d . . .
H84A H 0.5658 0.4895 0.0341 0.048 Uiso 1 1 calc R . .
H84B H 0.5890 0.5145 0.0923 0.048 Uiso 1 1 calc R . .
H84C H 0.6672 0.4998 0.0646 0.048 Uiso 1 1 calc R . .
C2S C 0.4863(7) 0.7720(6) -0.2709(5) 0.035(2) Uiso 0.25 1 d P A 1
H2SA H 0.4273 0.7726 -0.2946 0.053 Uiso 0.25 1 calc PR A 1
H2SB H 0.4805 0.7793 -0.2358 0.053 Uiso 0.25 1 calc PR A 1
H2SC H 0.5144 0.7287 -0.2729 0.053 Uiso 0.25 1 calc PR A 1
C1S C 0.5422(10) 0.8256(6) -0.2851(5) 0.038(3) Uiso 0.25 1 d P A 1
N1S N 0.5899(9) 0.8675(7) -0.2926(5) 0.072(3) Uiso 0.25 1 d P A 1
C1SB C 0.5854(14) 0.8146(9) -0.2838(7) 0.074(5) Uiso 0.25 1 d P B 2
N1SB N 0.6560(18) 0.8273(13) -0.2852(10) 0.170(9) Uiso 0.25 1 d P B 2
C2SB C 0.4989(12) 0.7960(10) -0.2873(7) 0.078(5) Uiso 0.25 1 d P B 2
H2SD H 0.4660 0.8337 -0.2780 0.116 Uiso 0.25 1 calc PR B 2
H2SE H 0.4979 0.7588 -0.2638 0.116 Uiso 0.25 1 calc PR B 2
H2SF H 0.4711 0.7821 -0.3225 0.116 Uiso 0.25 1 calc PR B 2

loop_
_atom_site_aniso_label
_atom_site_aniso_U_11
_atom_site_aniso_U_22
_atom_site_aniso_U_33
_atom_site_aniso_U_23
_atom_site_aniso_U_13
_atom_site_aniso_U_12
Fe1 0.01247(14) 0.01897(15) 0.01192(14) -0.00048(12) 0.00276(11) -0.00085(11)
Fe2 0.01186(14) 0.01670(15) 0.01200(14) 0.00104(11) 0.00307(11) -0.00041(11)
O1 0.0156(7) 0.0284(8) 0.0162(7) -0.0031(6) 0.0035(6) -0.0040(6)
O2 0.0144(7) 0.0272(8) 0.0131(7) -0.0040(6) 0.0050(6) -0.0030(6)
O3 0.0139(7) 0.0167(7) 0.0169(7) 0.0002(6) 0.0025(6) 0.0003(6)
O4 0.0151(7) 0.0163(7) 0.0145(7) 0.0011(6) 0.0024(6) -0.0009(6)
O5 0.0146(7) 0.0245(8) 0.0143(7) 0.0030(6) 0.0037(6) -0.0018(6)
O6 0.0132(7) 0.0189(7) 0.0125(7) 0.0018(6) 0.0027(5) 0.0017(6)
N1 0.0140(8) 0.0170(9) 0.0146(9) -0.0007(7) 0.0022(7) -0.0008(7)
N2 0.0147(8) 0.0154(8) 0.0126(8) 0.0008(7) 0.0048(7) -0.0009(7)
N3 0.0143(8) 0.0180(9) 0.0135(8) 0.0011(7) 0.0037(7) 0.0002(7)
C1 0.0160(10) 0.0150(10) 0.0165(10) 0.0005(8) 0.0040(8) 0.0004(8)
C2 0.0183(10) 0.0161(10) 0.0168(10) 0.0017(8) 0.0054(8) 0.0010(8)
C3 0.0161(10) 0.0200(11) 0.0188(11) 0.0000(8) 0.0051(8) -0.0015(8)
C4 0.0177(10) 0.0249(11) 0.0208(11) 0.0015(9) 0.0072(9) -0.0018(9)
C5 0.0240(11) 0.0166(10) 0.0141(10) 0.0022(8) 0.0062(8) 0.0023(8)
C6 0.0212(11) 0.0171(10) 0.0130(10) -0.0006(8) 0.0034(8) 0.0001(8)
C7 0.0161(11) 0.0346(13) 0.0181(11) -0.0015(9) 0.0052(9) -0.0077(9)
C8 0.0290(12) 0.0306(13) 0.0208(12) -0.0031(10) 0.0044(10) -0.0105(10)
C9 0.0173(11) 0.0386(14) 0.0178(11) -0.0002(10) 0.0032(9) -0.0002(10)
C10 0.0194(12) 0.0584(17) 0.0243(13) -0.0049(12) 0.0056(10) -0.0140(12)
C11 0.0259(12) 0.0224(11) 0.0180(11) 0.0008(9) 0.0107(9) -0.0002(9)
C12 0.0418(15) 0.0308(13) 0.0290(13) 0.0035(11) 0.0181(11) -0.0045(11)
C13 0.0333(13) 0.0296(13) 0.0166(11) 0.0009(9) 0.0109(10) 0.0039(10)
C14 0.0284(13) 0.0348(13) 0.0265(13) -0.0001(10) 0.0136(10) 0.0030(10)
C15 0.0153(10) 0.0197(11) 0.0173(10) -0.0001(8) 0.0009(8) 0.0013(8)
C16 0.0169(10) 0.0189(10) 0.0163(10) -0.0004(8) 0.0008(8) 0.0011(8)
C17 0.0142(10) 0.0283(12) 0.0235(12) -0.0042(9) 0.0021(9) 0.0010(9)
C18 0.0135(11) 0.0499(16) 0.0271(13) -0.0148(11) -0.0013(9) -0.0018(10)
C19 0.0177(11) 0.0588(17) 0.0232(13) -0.0166(12) 0.0008(10) 0.0025(11)
C20 0.0179(11) 0.0387(14) 0.0185(11) -0.0090(10) 0.0023(9) 0.0016(10)
C21 0.0159(11) 0.0351(13) 0.0266(12) -0.0082(10) 0.0035(9) -0.0030(10)
C22 0.0229(12) 0.0403(15) 0.0414(15) -0.0076(12) 0.0098(11) 0.0051(11)
C23 0.0197(12) 0.066(2) 0.0412(16) -0.0223(14) 0.0084(11) -0.0113(12)
C24 0.0280(13) 0.0413(15) 0.0400(15) 0.0011(12) 0.0136(12) -0.0067(11)
C25 0.0196(13) 0.138(3) 0.0330(16) -0.0475(19) 0.0033(12) -0.0091(17)
C26 0.0254(15) 0.150(4) 0.0331(16) -0.052(2) 0.0044(13) -0.0066(18)
C27 0.066(3) 0.187(5) 0.103(3) -0.123(4) 0.042(2) -0.069(3)
C28 0.0308(18) 0.263(7) 0.0203(16) -0.019(3) -0.0047(13) 0.028(3)
C29 0.0173(10) 0.0148(10) 0.0107(9) 0.0011(8) 0.0045(8) -0.0008(8)
C30 0.0151(10) 0.0170(10) 0.0121(10) 0.0015(8) 0.0043(8) 0.0012(8)
C31 0.0197(11) 0.0161(10) 0.0158(10) 0.0002(8) 0.0047(8) 0.0013(8)
C32 0.0200(11) 0.0157(10) 0.0210(11) -0.0017(8) 0.0020(9) -0.0031(8)
C33 0.0155(10) 0.0186(10) 0.0165(10) -0.0003(8) 0.0032(8) -0.0015(8)
C34 0.0156(10) 0.0163(10) 0.0144(10) 0.0009(8) 0.0041(8) 0.0020(8)
C35 0.0206(11) 0.0162(10) 0.0246(12) -0.0014(9) 0.0013(9) 0.0026(9)
C36 0.0304(13) 0.0155(11) 0.0460(16) -0.0054(11) -0.0015(11) 0.0045(10)
C37 0.0308(13) 0.0246(12) 0.0242(12) -0.0019(10) 0.0062(10) 0.0101(10)
C38 0.0270(12) 0.0187(11) 0.0276(12) 0.0042(9) 0.0046(10) 0.0031(9)
C39 0.0148(10) 0.0212(11) 0.0242(11) -0.0023(9) 0.0026(9) -0.0025(8)
C40 0.0190(11) 0.0471(15) 0.0274(13) -0.0087(11) 0.0074(10) -0.0054(11)
C41 0.0162(11) 0.0256(13) 0.0522(17) 0.0016(12) -0.0020(11) -0.0017(9)
C42 0.0179(11) 0.0287(12) 0.0216(11) -0.0031(9) 0.0006(9) -0.0057(9)
C43 0.0155(10) 0.0146(10) 0.0139(10) -0.0002(8) 0.0061(8) -0.0004(8)
C44 0.0172(10) 0.0180(10) 0.0120(10) 0.0012(8) 0.0055(8) -0.0003(8)
C45 0.0232(11) 0.0176(10) 0.0156(10) -0.0006(8) 0.0047(9) -0.0040(9)
C46 0.0265(12) 0.0139(10) 0.0181(11) 0.0004(8) 0.0052(9) 0.0003(9)
C47 0.0184(10) 0.0179(10) 0.0155(10) 0.0025(8) 0.0063(8) 0.0008(8)
C48 0.0158(10) 0.0185(10) 0.0140(10) -0.0008(8) 0.0045(8) -0.0023(8)
C49 0.0291(12) 0.0162(11) 0.0224(12) -0.0007(9) -0.0006(10) -0.0054(9)
C50 0.0447(16) 0.0182(12) 0.0447(16) -0.0016(11) -0.0098(13) -0.0105(11)
C51 0.0478(16) 0.0336(14) 0.0247(13) -0.0100(11) 0.0007(12) -0.0115(12)
C52 0.0280(13) 0.0302(13) 0.0360(14) -0.0005(11) 0.0006(11) -0.0127(11)
C53 0.0199(11) 0.0170(10) 0.0207(11) 0.0015(9) 0.0043(9) 0.0028(9)
C54 0.0308(14) 0.0329(14) 0.0378(15) 0.0128(11) 0.0013(11) 0.0010(11)
C55 0.0366(15) 0.0286(13) 0.0414(16) -0.0001(12) -0.0130(12) 0.0056(11)
C56 0.0284(14) 0.0549(18) 0.0381(15) 0.0031(13) 0.0094(12) 0.0144(13)
C57 0.0180(10) 0.0169(10) 0.0149(10) -0.0004(8) 0.0063(8) -0.0002(8)
C58 0.0169(10) 0.0186(10) 0.0147(10) -0.0021(8) 0.0062(8) -0.0002(8)
C59 0.0220(11) 0.0174(10) 0.0136(10) -0.0005(8) 0.0070(8) 0.0001(8)
C60 0.0255(11) 0.0175(10) 0.0176(11) 0.0002(8) 0.0096(9) -0.0028(9)
C61 0.0181(11) 0.0192(11) 0.0215(11) -0.0032(9) 0.0088(9) -0.0016(8)
C62 0.0155(10) 0.0191(11) 0.0208(11) -0.0014(9) 0.0039(8) 0.0009(8)
C63 0.0250(11) 0.0239(11) 0.0147(10) 0.0039(9) 0.0041(9) -0.0011(9)
C64 0.0290(13) 0.0432(15) 0.0234(12) 0.0128(11) 0.0063(10) 0.0120(11)
C65 0.0346(13) 0.0235(12) 0.0191(11) 0.0051(9) 0.0051(10) -0.0039(10)
C66 0.0363(14) 0.0351(14) 0.0164(11) 0.0056(10) 0.0005(10) -0.0129(11)
C67 0.0189(11) 0.0243(12) 0.0332(13) -0.0004(10) 0.0107(10) -0.0055(9)
C68 0.0372(17) 0.092(3) 0.074(2) -0.021(2) 0.0333(17) -0.0199(17)
C69 0.0214(13) 0.058(2) 0.072(2) 0.0187(17) 0.0049(14) -0.0052(13)
C70 0.0358(16) 0.0327(16) 0.088(3) 0.0017(16) -0.0038(16) -0.0103(13)
C71 0.0157(10) 0.0168(10) 0.0139(10) 0.0000(8) 0.0030(8) -0.0009(8)
C72 0.0124(10) 0.0169(10) 0.0152(10) -0.0014(8) 0.0012(8) 0.0002(8)
C73 0.0189(10) 0.0183(10) 0.0124(10) 0.0000(8) 0.0027(8) -0.0017(8)
C74 0.0211(11) 0.0191(11) 0.0147(10) 0.0021(8) 0.0023(8) 0.0025(9)
C75 0.0151(10) 0.0176(10) 0.0212(11) -0.0007(9) 0.0024(8) 0.0008(8)
C76 0.0157(10) 0.0191(10) 0.0174(10) 0.0016(8) 0.0057(8) -0.0005(8)
C77 0.0243(11) 0.0193(11) 0.0174(11) 0.0036(9) 0.0092(9) 0.0035(9)
C78 0.0242(12) 0.0328(13) 0.0268(13) 0.0100(10) 0.0089(10) -0.0016(10)
C79 0.0310(12) 0.0247(12) 0.0204(11) 0.0067(9) 0.0104(10) 0.0040(10)
C80 0.0516(16) 0.0294(13) 0.0231(12) 0.0070(10) 0.0225(12) 0.0118(12)
C81 0.0159(10) 0.0214(11) 0.0243(12) 0.0021(9) 0.0031(9) 0.0027(9)
C82 0.0201(12) 0.0401(14) 0.0291(13) -0.0006(11) 0.0062(10) 0.0118(10)
C83 0.0162(11) 0.0325(13) 0.0311(13) -0.0023(10) 0.0023(10) 0.0028(10)
C84 0.0192(12) 0.0247(12) 0.0495(16) 0.0067(11) 0.0034(11) 0.0061(10)

loop_
_atom_type_symbol
_atom_type_description
_atom_type_scat_dispersion_real
_atom_type_scat_dispersion_imag
_atom_type_scat_source
C C 0.0033 0.0016 'International Tables Vol C Tables 4.2.6.8 and 6.1.1.4'
H H 0.0000 0.0000 'International Tables Vol C Tables 4.2.6.8 and 6.1.1.4'
N N 0.0061 0.0033 'International Tables Vol C Tables 4.2.6.8 and 6.1.1.4'
O O 0.0106 0.0060 'International Tables Vol C Tables 4.2.6.8 and 6.1.1.4'
Fe Fe 0.3463 0.8444 'International Tables Vol C Tables 4.2.6.8 and 6.1.1.4'

loop_
_geom_angle_atom_site_label_1
_geom_angle_atom_site_label_2
_geom_angle_atom_site_label_3
_geom_angle
O1 Fe1 O2 156.53(6)
O1 Fe1 O4 103.04(6)
O2 Fe1 O4 92.36(6)
O1 Fe1 O6 99.56(6)
O2 Fe1 O6 98.49(6)
O4 Fe1 O6 88.28(6)
O1 Fe1 N1 78.83(6)
O2 Fe1 N1 78.05(6)
O4 Fe1 N1 140.64(6)
O6 Fe1 N1 130.65(6)
O3 Fe2 O5 110.52(6)
O3 Fe2 N3 112.95(6)
O5 Fe2 N3 78.42(6)
O3 Fe2 N2 79.16(6)
O5 Fe2 N2 88.83(6)
N3 Fe2 N2 164.79(7)
O3 Fe2 O4 147.57(6)
O5 Fe2 O4 89.34(6)
N3 Fe2 O4 95.59(6)
N2 Fe2 O4 75.80(6)
O3 Fe2 O6 92.75(6)
O5 Fe2 O6 150.58(6)
N3 Fe2 O6 75.95(6)
N2 Fe2 O6 113.83(6)
O4 Fe2 O6 79.08(5)
C16 O1 Fe1 118.31(13)
C2 O2 Fe1 118.61(13)
C30 O3 Fe2 116.76(12)
C44 O4 Fe1 131.31(12)
C44 O4 Fe2 109.60(11)
Fe1 O4 Fe2 95.97(6)
C58 O5 Fe2 114.63(12)
C72 O6 Fe1 125.81(12)
C72 O6 Fe2 109.67(11)
Fe1 O6 Fe2 95.63(6)
C1 N1 C15 130.42(18)
C1 N1 Fe1 115.17(13)
C15 N1 Fe1 114.26(13)
C29 N2 C43 129.35(17)
C29 N2 Fe2 115.46(13)
C43 N2 Fe2 114.52(13)
C57 N3 C71 128.03(17)
C57 N3 Fe2 115.22(13)
C71 N3 Fe2 116.44(13)
N1 C1 C6 130.75(19)
N1 C1 C2 110.21(17)
C6 C1 C2 119.01(18)
O2 C2 C3 122.05(18)
O2 C2 C1 117.42(18)
C3 C2 C1 120.52(18)
C4 C3 C2 116.82(19)
C4 C3 C7 123.17(19)
C2 C3 C7 120.01(18)
C3 C4 C5 124.3(2)
C6 C5 C4 118.78(19)
C6 C5 C11 123.46(19)
C4 C5 C11 117.75(19)
C5 C6 C1 120.60(19)
C3 C7 C10 111.32(18)
C3 C7 C9 109.33(18)
C10 C7 C9 108.05(19)
C3 C7 C8 109.47(18)
C10 C7 C8 107.71(19)
C9 C7 C8 110.96(18)
C5 C11 C13 112.91(18)
C5 C11 C14 109.58(18)
C13 C11 C14 107.84(18)
C5 C11 C12 109.32(18)
C13 C11 C12 107.92(18)
C14 C11 C12 109.20(19)
N1 C15 C20 128.89(19)
N1 C15 C16 111.21(18)
C20 C15 C16 119.89(19)
O1 C16 C17 122.49(19)
O1 C16 C15 117.34(18)
C17 C16 C15 120.17(19)
C18 C17 C16 116.5(2)
C18 C17 C21 122.68(19)
C16 C17 C21 120.85(19)
C17 C18 C19 124.6(2)
C20 C19 C18 118.0(2)
C20 C19 C25 122.7(2)
C18 C19 C25 119.4(2)
C19 C20 C15 120.8(2)
C24 C21 C22 109.1(2)
C24 C21 C17 111.02(19)
C22 C21 C17 109.28(19)
C24 C21 C23 107.9(2)
C22 C21 C23 107.9(2)
C17 C21 C23 111.60(19)
C27 C25 C19 109.0(3)
C27 C25 C28 111.3(3)
C19 C25 C28 109.1(3)
C27 C25 C26 107.9(3)
C19 C25 C26 112.0(2)
C28 C25 C26 107.6(3)
N2 C29 C34 128.61(18)
N2 C29 C30 111.50(17)
C34 C29 C30 119.86(18)
O3 C30 C31 123.46(18)
O3 C30 C29 117.07(17)
C31 C30 C29 119.47(18)
C32 C31 C30 117.17(18)
C32 C31 C35 122.27(18)
C30 C31 C35 120.57(18)
C31 C32 C33 124.66(19)
C34 C33 C32 118.11(19)
C34 C33 C39 120.72(18)
C32 C33 C39 121.07(18)
C33 C34 C29 120.69(18)
C31 C35 C37 109.72(18)
C31 C35 C36 112.29(18)
C37 C35 C36 108.17(19)
C31 C35 C38 108.92(17)
C37 C35 C38 109.79(18)
C36 C35 C38 107.91(19)
C42 C39 C40 108.83(18)
C42 C39 C33 111.80(17)
C40 C39 C33 108.35(18)
C42 C39 C41 106.81(18)
C40 C39 C41 109.7(2)
C33 C39 C41 111.26(17)
N2 C43 C48 126.12(18)
N2 C43 C44 113.27(17)
C48 C43 C44 120.43(18)
O4 C44 C45 123.66(18)
O4 C44 C43 116.41(17)
C45 C44 C43 119.87(18)
C46 C45 C44 116.73(19)
C46 C45 C49 121.02(19)
C44 C45 C49 122.25(19)
C45 C46 C47 124.48(19)
C48 C47 C46 117.79(19)
C48 C47 C53 121.88(18)
C46 C47 C53 120.33(18)
C47 C48 C43 120.50(19)
C51 C49 C52 110.8(2)
C51 C49 C45 108.56(18)
C52 C49 C45 111.48(18)
C51 C49 C50 107.6(2)
C52 C49 C50 106.9(2)
C45 C49 C50 111.45(18)
C54 C53 C47 110.59(18)
C54 C53 C56 108.9(2)
C47 C53 C56 108.44(18)
C54 C53 C55 107.8(2)
C47 C53 C55 112.62(18)
C56 C53 C55 108.5(2)
N3 C57 C62 127.98(19)
N3 C57 C58 111.57(17)
C62 C57 C58 120.30(18)
O5 C58 C59 123.24(18)
O5 C58 C57 117.10(17)
C59 C58 C57 119.65(18)
C60 C59 C58 116.60(19)
C60 C59 C63 122.80(18)
C58 C59 C63 120.60(18)
C59 C60 C61 124.95(19)
C62 C61 C60 118.68(19)
C62 C61 C67 122.7(2)
C60 C61 C67 118.59(19)
C61 C62 C57 119.79(19)
C59 C63 C65 111.78(18)
C59 C63 C66 108.49(18)
C65 C63 C66 108.06(18)
C59 C63 C64 111.21(17)
C65 C63 C64 107.14(19)
C66 C63 C64 110.1(2)
C70 C67 C69 108.6(2)
C70 C67 C61 109.5(2)
C69 C67 C61 112.47(19)
C70 C67 C68 109.4(2)
C69 C67 C68 108.1(2)
C61 C67 C68 108.8(2)
N3 C71 C76 125.83(18)
N3 C71 C72 112.81(17)
C76 C71 C72 121.05(18)
O6 C72 C73 123.57(18)
O6 C72 C71 116.62(17)
C73 C72 C71 119.78(18)
C74 C73 C72 116.73(18)
C74 C73 C77 120.95(18)
C72 C73 C77 122.26(18)
C73 C74 C75 124.45(19)
C76 C75 C74 117.63(19)
C76 C75 C81 122.21(19)
C74 C75 C81 120.15(19)
C75 C76 C71 120.19(19)
C79 C77 C80 107.99(18)
C79 C77 C78 107.79(18)
C80 C77 C78 108.85(19)
C79 C77 C73 111.53(17)
C80 C77 C73 111.40(18)
C78 C77 C73 109.18(17)
C82 C81 C83 109.06(19)
C82 C81 C75 111.62(18)
C83 C81 C75 108.12(17)
C82 C81 C84 107.78(19)
C83 C81 C84 108.45(19)
C75 C81 C84 111.74(18)
N1S C1S C2S 175.1(14)
N1SB C1SB C2SB 174(2)

loop_
_geom_bond_atom_site_label_1
_geom_bond_atom_site_label_2
_geom_bond_distance
Fe1 O1 1.9266(14)
Fe1 O2 1.9275(14)
Fe1 O4 1.9739(14)
Fe1 O6 1.9783(14)
Fe1 N1 2.0733(17)
Fe2 O3 1.9535(14)
Fe2 O5 1.9978(14)
Fe2 N3 2.0137(17)
Fe2 N2 2.0287(16)
Fe2 O4 2.1585(14)
Fe2 O6 2.1649(14)
O1 C16 1.319(2)
O2 C2 1.312(2)
O3 C30 1.306(2)
O4 C44 1.354(2)
O5 C58 1.298(2)
O6 C72 1.368(2)
N1 C1 1.370(3)
N1 C15 1.378(3)
N2 C29 1.351(3)
N2 C43 1.385(3)
N3 C57 1.349(3)
N3 C71 1.395(3)
C1 C6 1.417(3)
C1 C2 1.441(3)
C2 C3 1.422(3)
C3 C4 1.376(3)
C3 C7 1.531(3)
C4 C5 1.415(3)
C5 C6 1.372(3)
C5 C11 1.534(3)
C7 C10 1.533(3)
C7 C9 1.541(3)
C7 C8 1.543(3)
C11 C13 1.537(3)
C11 C14 1.540(3)
C11 C12 1.541(3)
C15 C20 1.405(3)
C15 C16 1.435(3)
C16 C17 1.423(3)
C17 C18 1.383(3)
C17 C21 1.540(3)
C18 C19 1.419(3)
C19 C20 1.373(3)
C19 C25 1.536(3)
C21 C24 1.529(3)
C21 C22 1.539(3)
C21 C23 1.540(3)
C25 C27 1.530(6)
C25 C28 1.538(6)
C25 C26 1.538(4)
C29 C34 1.421(3)
C29 C30 1.447(3)
C30 C31 1.426(3)
C31 C32 1.379(3)
C31 C35 1.533(3)
C32 C33 1.425(3)
C33 C34 1.372(3)
C33 C39 1.536(3)
C35 C37 1.536(3)
C35 C36 1.537(3)
C35 C38 1.539(3)
C39 C42 1.534(3)
C39 C40 1.535(3)
C39 C41 1.538(3)
C43 C48 1.403(3)
C43 C44 1.423(3)
C44 C45 1.410(3)
C45 C46 1.393(3)
C45 C49 1.541(3)
C46 C47 1.404(3)
C47 C48 1.379(3)
C47 C53 1.533(3)
C49 C51 1.531(3)
C49 C52 1.535(3)
C49 C50 1.544(3)
C53 C54 1.524(3)
C53 C56 1.535(3)
C53 C55 1.535(3)
C57 C62 1.425(3)
C57 C58 1.447(3)
C58 C59 1.431(3)
C59 C60 1.374(3)
C59 C63 1.531(3)
C60 C61 1.429(3)
C61 C62 1.368(3)
C61 C67 1.528(3)
C63 C65 1.531(3)
C63 C66 1.534(3)
C63 C64 1.544(3)
C67 C70 1.520(4)
C67 C69 1.524(4)
C67 C68 1.532(4)
C71 C76 1.398(3)
C71 C72 1.416(3)
C72 C73 1.405(3)
C73 C74 1.396(3)
C73 C77 1.537(3)
C74 C75 1.403(3)
C75 C76 1.384(3)
C75 C81 1.538(3)
C77 C79 1.533(3)
C77 C80 1.536(3)
C77 C78 1.537(3)
C81 C82 1.529(3)
C81 C83 1.535(3)
C81 C84 1.539(3)
C2S C1S 1.490(17)
C1S N1S 1.170(18)
C1SB N1SB 1.13(3)
C1SB C2SB 1.38(2)

loop_
_geom_torsion_atom_site_label_1
_geom_torsion_atom_site_label_2
_geom_torsion_atom_site_label_3
_geom_torsion_atom_site_label_4
_geom_torsion
O2 Fe1 O1 C16 11.8(3)
O4 Fe1 O1 C16 141.60(14)
O6 Fe1 O1 C16 -127.95(15)
N1 Fe1 O1 C16 1.85(14)
O1 Fe1 O2 C2 -16.4(3)
O4 Fe1 O2 C2 -147.88(14)
O6 Fe1 O2 C2 123.51(14)
N1 Fe1 O2 C2 -6.41(14)
O5 Fe2 O3 C30 -82.78(14)
N3 Fe2 O3 C30 -168.52(13)
N2 Fe2 O3 C30 1.83(13)
O4 Fe2 O3 C30 41.72(18)
O6 Fe2 O3 C30 115.58(13)
O1 Fe1 O4 C44 -129.81(16)
O2 Fe1 O4 C44 32.35(17)
O6 Fe1 O4 C44 130.77(16)
N1 Fe1 O4 C44 -41.6(2)
O1 Fe1 O4 Fe2 107.46(6)
O2 Fe1 O4 Fe2 -90.39(6)
O6 Fe1 O4 Fe2 8.04(5)
N1 Fe1 O4 Fe2 -164.33(8)
O3 Fe2 O4 C44 -67.62(16)
O5 Fe2 O4 C44 61.85(12)
N3 Fe2 O4 C44 140.16(12)
N2 Fe2 O4 C44 -27.10(12)
O6 Fe2 O4 C44 -145.35(12)
O3 Fe2 O4 Fe1 70.25(11)
O5 Fe2 O4 Fe1 -160.27(6)
N3 Fe2 O4 Fe1 -81.97(6)
N2 Fe2 O4 Fe1 110.77(7)
O6 Fe2 O4 Fe1 -7.47(5)
O3 Fe2 O5 C58 -125.53(13)
N3 Fe2 O5 C58 -15.15(14)
N2 Fe2 O5 C58 156.50(14)
O4 Fe2 O5 C58 80.70(14)
O6 Fe2 O5 C58 14.7(2)
O1 Fe1 O6 C72 8.28(15)
O2 Fe1 O6 C72 -156.65(14)
O4 Fe1 O6 C72 111.22(15)
N1 Fe1 O6 C72 -75.15(16)
O1 Fe1 O6 Fe2 -110.95(6)
O2 Fe1 O6 Fe2 84.12(6)
O4 Fe1 O6 Fe2 -8.01(5)
N1 Fe1 O6 Fe2 165.62(6)
O3 Fe2 O6 C72 87.82(12)
O5 Fe2 O6 C72 -55.29(18)
N3 Fe2 O6 C72 -25.15(12)
N2 Fe2 O6 C72 167.18(12)
O4 Fe2 O6 C72 -123.82(12)
O3 Fe2 O6 Fe1 -140.91(6)
O5 Fe2 O6 Fe1 75.98(12)
N3 Fe2 O6 Fe1 106.12(7)
N2 Fe2 O6 Fe1 -61.55(7)
O4 Fe2 O6 Fe1 7.45(5)
O1 Fe1 N1 C1 -177.76(15)
O2 Fe1 N1 C1 6.29(14)
O4 Fe1 N1 C1 85.24(16)
O6 Fe1 N1 C1 -84.69(15)
O1 Fe1 N1 C15 -1.65(14)
O2 Fe1 N1 C15 -177.60(15)
O4 Fe1 N1 C15 -98.65(15)
O6 Fe1 N1 C15 91.42(15)
O3 Fe2 N2 C29 -2.08(13)
O5 Fe2 N2 C29 109.08(14)
N3 Fe2 N2 C29 141.9(2)
O4 Fe2 N2 C29 -161.30(14)
O6 Fe2 N2 C29 -90.30(14)
O3 Fe2 N2 C43 -173.61(14)
O5 Fe2 N2 C43 -62.45(14)
N3 Fe2 N2 C43 -29.6(3)
O4 Fe2 N2 C43 27.17(13)
O6 Fe2 N2 C43 98.18(13)
O3 Fe2 N3 C57 122.44(14)
O5 Fe2 N3 C57 14.87(14)
N2 Fe2 N3 C57 -18.7(3)
O4 Fe2 N3 C57 -73.30(14)
O6 Fe2 N3 C57 -150.55(15)
O3 Fe2 N3 C71 -63.38(15)
O5 Fe2 N3 C71 -170.95(15)
N2 Fe2 N3 C71 155.5(2)
O4 Fe2 N3 C71 100.87(14)
O6 Fe2 N3 C71 23.63(13)
C15 N1 C1 C6 -2.5(4)
Fe1 N1 C1 C6 172.80(18)
C15 N1 C1 C2 179.56(19)
Fe1 N1 C1 C2 -5.1(2)
Fe1 O2 C2 C3 -173.56(15)
Fe1 O2 C2 C1 5.7(2)
N1 C1 C2 O2 0.0(3)
C6 C1 C2 O2 -178.19(18)
N1 C1 C2 C3 179.24(18)
C6 C1 C2 C3 1.1(3)
O2 C2 C3 C4 178.75(19)
C1 C2 C3 C4 -0.5(3)
O2 C2 C3 C7 -1.1(3)
C1 C2 C3 C7 179.65(19)
C2 C3 C4 C5 -0.2(3)
C7 C3 C4 C5 179.7(2)
C3 C4 C5 C6 0.2(3)
C3 C4 C5 C11 -179.1(2)
C4 C5 C6 C1 0.4(3)
C11 C5 C6 C1 179.73(19)
N1 C1 C6 C5 -178.8(2)
C2 C1 C6 C5 -1.0(3)
C4 C3 C7 C10 -0.7(3)
C2 C3 C7 C10 179.1(2)
C4 C3 C7 C9 118.5(2)
C2 C3 C7 C9 -61.6(3)
C4 C3 C7 C8 -119.7(2)
C2 C3 C7 C8 60.2(3)
C6 C5 C11 C13 2.5(3)
C4 C5 C11 C13 -178.11(19)
C6 C5 C11 C14 122.8(2)
C4 C5 C11 C14 -57.9(3)
C6 C5 C11 C12 -117.6(2)
C4 C5 C11 C12 61.8(3)
C1 N1 C15 C20 -3.1(4)
Fe1 N1 C15 C20 -178.49(19)
C1 N1 C15 C16 176.58(19)
Fe1 N1 C15 C16 1.2(2)
Fe1 O1 C16 C17 177.71(16)
Fe1 O1 C16 C15 -1.8(2)
N1 C15 C16 O1 0.3(3)
C20 C15 C16 O1 180.00(19)
N1 C15 C16 C17 -179.24(19)
C20 C15 C16 C17 0.5(3)
O1 C16 C17 C18 -179.5(2)
C15 C16 C17 C18 -0.1(3)
O1 C16 C17 C21 -1.3(3)
C15 C16 C17 C21 178.2(2)
C16 C17 C18 C19 0.4(4)
C21 C17 C18 C19 -177.8(2)
C17 C18 C19 C20 -1.1(4)
C17 C18 C19 C25 178.9(3)
C18 C19 C20 C15 1.5(4)
C25 C19 C20 C15 -178.4(3)
N1 C15 C20 C19 178.4(2)
C16 C15 C20 C19 -1.3(3)
C18 C17 C21 C24 -124.9(3)
C16 C17 C21 C24 57.0(3)
C18 C17 C21 C22 114.8(3)
C16 C17 C21 C22 -63.4(3)
C18 C17 C21 C23 -4.4(3)
C16 C17 C21 C23 177.4(2)
C20 C19 C25 C27 -121.8(3)
C18 C19 C25 C27 58.2(4)
C20 C19 C25 C28 116.4(3)
C18 C19 C25 C28 -63.6(4)
C20 C19 C25 C26 -2.5(5)
C18 C19 C25 C26 177.5(3)
C43 N2 C29 C34 -10.0(3)
Fe2 N2 C29 C34 179.95(16)
C43 N2 C29 C30 171.95(18)
Fe2 N2 C29 C30 1.9(2)
Fe2 O3 C30 C31 178.79(15)
Fe2 O3 C30 C29 -1.4(2)
N2 C29 C30 O3 -0.4(2)
C34 C29 C30 O3 -178.64(17)
N2 C29 C30 C31 179.43(17)
C34 C29 C30 C31 1.2(3)
O3 C30 C31 C32 -179.54(19)
C29 C30 C31 C32 0.6(3)
O3 C30 C31 C35 0.2(3)
C29 C30 C31 C35 -179.63(18)
C30 C31 C32 C33 -1.6(3)
C35 C31 C32 C33 178.6(2)
C31 C32 C33 C34 0.7(3)
C31 C32 C33 C39 -175.6(2)
C32 C33 C34 C29 1.2(3)
C39 C33 C34 C29 177.60(18)
N2 C29 C34 C33 179.96(19)
C30 C29 C34 C33 -2.2(3)
C32 C31 C35 C37 120.7(2)
C30 C31 C35 C37 -59.0(3)
C32 C31 C35 C36 0.4(3)
C30 C31 C35 C36 -179.4(2)
C32 C31 C35 C38 -119.1(2)
C30 C31 C35 C38 61.2(2)
C34 C33 C39 C42 153.93(19)
C32 C33 C39 C42 -29.8(3)
C34 C33 C39 C40 -86.1(2)
C32 C33 C39 C40 90.1(2)
C34 C33 C39 C41 34.6(3)
C32 C33 C39 C41 -149.1(2)
C29 N2 C43 C48 -17.9(3)
Fe2 N2 C43 C48 152.16(16)
C29 N2 C43 C44 166.85(18)
Fe2 N2 C43 C44 -23.1(2)
Fe1 O4 C44 C45 89.2(2)
Fe2 O4 C44 C45 -153.48(16)
Fe1 O4 C44 C43 -93.7(2)
Fe2 O4 C44 C43 23.7(2)
N2 C43 C44 O4 -2.0(2)
C48 C43 C44 O4 -177.52(17)
N2 C43 C44 C45 175.29(18)
C48 C43 C44 C45 -0.2(3)
O4 C44 C45 C46 -179.20(18)
C43 C44 C45 C46 3.7(3)
O4 C44 C45 C49 0.6(3)
C43 C44 C45 C49 -176.45(19)
C44 C45 C46 C47 -3.9(3)
C49 C45 C46 C47 176.3(2)
C45 C46 C47 C48 0.3(3)
C45 C46 C47 C53 179.8(2)
C46 C47 C48 C43 3.4(3)
C53 C47 C48 C43 -176.08(18)
N2 C43 C48 C47 -178.41(19)
C44 C43 C48 C47 -3.5(3)
C46 C45 C49 C51 108.5(2)
C44 C45 C49 C51 -71.4(3)
C46 C45 C49 C52 -129.2(2)
C44 C45 C49 C52 50.9(3)
C46 C45 C49 C50 -9.9(3)
C44 C45 C49 C50 170.3(2)
C48 C47 C53 C54 -132.7(2)
C46 C47 C53 C54 47.8(3)
C48 C47 C53 C56 108.0(2)
C46 C47 C53 C56 -71.5(3)
C48 C47 C53 C55 -12.0(3)
C46 C47 C53 C55 168.4(2)
C71 N3 C57 C62 -9.9(3)
Fe2 N3 C57 C62 163.46(17)
C71 N3 C57 C58 174.54(18)
Fe2 N3 C57 C58 -12.1(2)
Fe2 O5 C58 C59 -165.51(15)
Fe2 O5 C58 C57 13.4(2)
N3 C57 C58 O5 -0.8(3)
C62 C57 C58 O5 -176.77(18)
N3 C57 C58 C59 178.11(18)
C62 C57 C58 C59 2.2(3)
O5 C58 C59 C60 177.82(19)
C57 C58 C59 C60 -1.1(3)
O5 C58 C59 C63 -2.3(3)
C57 C58 C59 C63 178.81(18)
C58 C59 C60 C61 -0.4(3)
C63 C59 C60 C61 179.77(19)
C59 C60 C61 C62 0.7(3)
C59 C60 C61 C67 -178.7(2)
C60 C61 C62 C57 0.4(3)
C67 C61 C62 C57 179.81(19)
N3 C57 C62 C61 -177.0(2)
C58 C57 C62 C61 -1.9(3)
C60 C59 C63 C65 -2.3(3)
C58 C59 C63 C65 177.85(19)
C60 C59 C63 C66 116.8(2)
C58 C59 C63 C66 -63.1(2)
C60 C59 C63 C64 -122.0(2)
C58 C59 C63 C64 58.1(3)
C62 C61 C67 C70 -119.8(3)
C60 C61 C67 C70 59.6(3)
C62 C61 C67 C69 1.0(3)
C60 C61 C67 C69 -179.6(2)
C62 C61 C67 C68 120.7(3)
C60 C61 C67 C68 -59.9(3)
C57 N3 C71 C76 -31.1(3)
Fe2 N3 C71 C76 155.59(17)
C57 N3 C71 C72 155.21(19)
Fe2 N3 C71 C72 -18.1(2)
Fe1 O6 C72 C73 93.4(2)
Fe2 O6 C72 C73 -153.83(16)
Fe1 O6 C72 C71 -88.7(2)
Fe2 O6 C72 C71 24.0(2)
N3 C71 C72 O6 -5.6(3)
C76 C71 C72 O6 -179.65(18)
N3 C71 C72 C73 172.31(18)
C76 C71 C72 C73 -1.7(3)
O6 C72 C73 C74 -177.85(18)
C71 C72 C73 C74 4.4(3)
O6 C72 C73 C77 5.0(3)
C71 C72 C73 C77 -172.81(18)
C72 C73 C74 C75 -4.0(3)
C77 C73 C74 C75 173.2(2)
C73 C74 C75 C76 0.8(3)
C73 C74 C75 C81 179.85(19)
C74 C75 C76 C71 2.2(3)
C81 C75 C76 C71 -176.91(19)
N3 C71 C76 C75 -174.90(19)
C72 C71 C76 C75 -1.7(3)
C74 C73 C77 C79 0.7(3)
C72 C73 C77 C79 177.73(19)
C74 C73 C77 C80 121.4(2)
C72 C73 C77 C80 -61.5(3)
C74 C73 C77 C78 -118.3(2)
C72 C73 C77 C78 58.7(3)
C76 C75 C81 C82 -19.6(3)
C74 C75 C81 C82 161.4(2)
C76 C75 C81 C83 100.4(2)
C74 C75 C81 C83 -78.7(2)
C76 C75 C81 C84 -140.3(2)
C74 C75 C81 C84 40.6(3)
